data_7050885
loop_
_publ_author_name
'Tian, Yu-Peng'
'Zhang, Xuan-Jun'
'Wu, Jie-Ying'
'Fun, Hoong-Kun'
'Jiang, Min-Hua'
'Xu, Zhi-Qiang'
'Usman, Anwar'
'Chantrapromma, Suchada'
'Thompson, Laurence K.'

_publ_section_title
;
 Structural diversity and properties of a series of dinuclear and
 mononuclear copper(ii) and copper(i) carboxylato complexes
;
_journal_issue 10
_journal_name_full 'New Journal of Chemistry'
_journal_page_first 1468
_journal_paper_doi 10.1039/b203334h
_journal_volume 26
_journal_year 2002
_chemical_formula_sum 'C50 H40 Cu N O2 P2'
_chemical_formula_weight 812.31
_space_group_IT_number 2
_symmetry_cell_setting triclinic
_symmetry_space_group_name_Hall '-P 1'
_symmetry_space_group_name_H-M 'P -1'
_atom_sites_solution_hydrogens geom
_atom_sites_solution_primary direct
_atom_sites_solution_secondary difmap
_audit_creation_method SHELXL-97
_cell_angle_alpha 111.532(1)
_cell_angle_beta 92.833(1)
_cell_angle_gamma 109.639(1)
_cell_formula_units_Z 2
_cell_length_a 12.2055(1)
_cell_length_b 13.5557(2)
_cell_length_c 14.4757(1)
_cell_measurement_reflns_used 8192
_cell_measurement_temperature 293(2)
_cell_measurement_theta_max 29.50
_cell_measurement_theta_min 1.54
_cell_volume 2057.11(5)
_computing_cell_refinement 'SAINT (Siemens, 1996)'
_computing_data_collection 'SMART (Siemens, 1996)'
_computing_data_reduction SAINT
_computing_molecular_graphics SHELXTL
_computing_publication_material
;
SHELXTL, PARST (Nardelli, 1995) and PLATON (Spek, 1990)
;
_computing_structure_refinement SHELXTL
_computing_structure_solution 'SHELXTL (Sheldrick, 1997)'
_diffrn_ambient_temperature 293(2)
_diffrn_detector_area_resol_mean 8.33
_diffrn_measured_fraction_theta_full 0.978
_diffrn_measured_fraction_theta_max 0.978
_diffrn_measurement_device_type
;
Siemens SMART CCD area detector diffractometer
;
_diffrn_measurement_method '\w scans'
_diffrn_radiation_monochromator graphite
_diffrn_radiation_source 'fine-focus sealed tube'
_diffrn_radiation_type MoK\a
_diffrn_radiation_wavelength 0.71073
_diffrn_reflns_av_R_equivalents 0.0972
_diffrn_reflns_av_sigmaI/netI 0.1719
_diffrn_reflns_limit_h_max 15
_diffrn_reflns_limit_h_min -11
_diffrn_reflns_limit_k_max 17
_diffrn_reflns_limit_k_min -15
_diffrn_reflns_limit_l_max 18
_diffrn_reflns_limit_l_min -18
_diffrn_reflns_number 13175
_diffrn_reflns_theta_full 26.50
_diffrn_reflns_theta_max 26.50
_diffrn_reflns_theta_min 1.54
_diffrn_standards_decay_% 0
_exptl_absorpt_coefficient_mu 0.650
_exptl_absorpt_correction_T_max 0.9145
_exptl_absorpt_correction_T_min 0.7370
_exptl_absorpt_correction_type empirical
_exptl_absorpt_process_details 'SADABS (Sheldrick, 1996)'
_exptl_crystal_colour colourless
_exptl_crystal_density_diffrn 1.311
_exptl_crystal_density_method 'not measured'
_exptl_crystal_description needle
_exptl_crystal_F_000 844
_exptl_crystal_size_max 0.50
_exptl_crystal_size_mid 0.14
_exptl_crystal_size_min 0.14
_refine_diff_density_max 0.799
_refine_diff_density_min -0.703
_refine_diff_density_rms 0.144
_refine_ls_extinction_coef 0.035(2)
_refine_ls_extinction_expression Fc^*^=kFc[1+0.001xFc^2^\l^3^/sin(2\q)]^-1/4^
_refine_ls_extinction_method SHELXL
_refine_ls_goodness_of_fit_ref 0.871
_refine_ls_hydrogen_treatment mixed
_refine_ls_matrix_type full
_refine_ls_number_parameters 506
_refine_ls_number_reflns 8338
_refine_ls_number_restraints 0
_refine_ls_restrained_S_all 0.871
_refine_ls_R_factor_all 0.1052
_refine_ls_R_factor_gt 0.0698
_refine_ls_shift/su_max 0.000
_refine_ls_shift/su_mean 0.000
_refine_ls_structure_factor_coef Fsqd
_refine_ls_weighting_details 'calc w=1/[\s^2^(Fo^2^)+(0.0569P)^2^+0.0000P] where P=(Fo^2^+2Fc^2^)/3'
_refine_ls_weighting_scheme calc
_refine_ls_wR_factor_gt 0.1657
_refine_ls_wR_factor_ref 0.1866
_reflns_number_gt 4699
_reflns_number_total 8338
_reflns_threshold_expression 'I > 2\s(I)'
_cod_data_source_file b203334h.txt
_cod_data_source_block tian34m
_cod_original_cell_volume 2057.11(4)
_cod_original_sg_symbol_H-M P-1
_cod_database_code 7050885

loop_
_symmetry_equiv_pos_as_xyz
'x, y, z'
'-x, -y, -z'

loop_
_atom_site_label
_atom_site_type_symbol
_atom_site_fract_x
_atom_site_fract_y
_atom_site_fract_z
_atom_site_U_iso_or_equiv
_atom_site_adp_type
_atom_site_occupancy
_atom_site_symmetry_multiplicity
_atom_site_calc_flag
_atom_site_refinement_flags
_atom_site_disorder_assembly
_atom_site_disorder_group
Cu1 Cu -0.15241(5) -0.07519(4) -0.27473(4) 0.0385(2) Uani 1 1 d . . .
P1 P -0.27869(10) -0.02159(9) -0.34214(8) 0.0365(3) Uani 1 1 d . . .
P2 P -0.13487(10) -0.24634(9) -0.32869(8) 0.0356(3) Uani 1 1 d . . .
O1 O 0.0271(3) 0.0621(2) -0.19752(19) 0.0439(7) Uani 1 1 d . . .
O2 O -0.1068(2) 0.0101(2) -0.1092(2) 0.0432(7) Uani 1 1 d . . .
N1 N 0.1954(3) 0.2192(3) -0.0238(2) 0.0358(8) Uani 1 1 d . . .
C1 C -0.4331(4) -0.0982(4) -0.3414(3) 0.0411(10) Uani 1 1 d . . .
C2 C -0.4610(5) -0.1912(5) -0.3188(5) 0.0808(19) Uani 1 1 d . . .
H2A H -0.3999 -0.2128 -0.3038 0.097 Uiso 1 1 calc R . .
C3 C -0.5754(6) -0.2559(6) -0.3168(6) 0.104(3) Uani 1 1 d . . .
H3A H -0.5910 -0.3166 -0.2973 0.125 Uiso 1 1 calc R . .
C4 C -0.6651(5) -0.2261(6) -0.3450(5) 0.087(2) Uani 1 1 d . . .
H4A H -0.7433 -0.2688 -0.3465 0.104 Uiso 1 1 calc R . .
C5 C -0.6411(6) -0.1369(7) -0.3701(6) 0.096(2) Uani 1 1 d . . .
H5A H -0.7024 -0.1184 -0.3901 0.115 Uiso 1 1 calc R . .
C6 C -0.5260(5) -0.0727(6) -0.3664(5) 0.084(2) Uani 1 1 d . . .
H6A H -0.5106 -0.0090 -0.3816 0.101 Uiso 1 1 calc R . .
C7 C -0.2710(4) -0.0479(3) -0.4756(3) 0.0358(9) Uani 1 1 d . . .
C8 C -0.3643(4) -0.1290(4) -0.5552(3) 0.0456(11) Uani 1 1 d . . .
H8A H -0.4370 -0.1668 -0.5424 0.055 Uiso 1 1 calc R . .
C9 C -0.3477(5) -0.1528(4) -0.6535(3) 0.0582(13) Uani 1 1 d . . .
H9A H -0.4096 -0.2072 -0.7070 0.070 Uiso 1 1 calc R . .
C10 C -0.2410(5) -0.0973(4) -0.6731(4) 0.0607(14) Uani 1 1 d . . .
H10A H -0.2308 -0.1129 -0.7395 0.073 Uiso 1 1 calc R . .
C11 C -0.1492(5) -0.0181(4) -0.5933(4) 0.0543(12) Uani 1 1 d . . .
H11A H -0.0761 0.0191 -0.6061 0.065 Uiso 1 1 calc R . .
C12 C -0.1644(4) 0.0063(4) -0.4958(3) 0.0504(12) Uani 1 1 d . . .
H12A H -0.1017 0.0603 -0.4426 0.060 Uiso 1 1 calc R . .
C13 C -0.2600(4) 0.1300(3) -0.2850(3) 0.0379(9) Uani 1 1 d . . .
C14 C -0.2935(5) 0.1838(4) -0.3412(4) 0.0588(13) Uani 1 1 d . . .
H14A H -0.3222 0.1438 -0.4107 0.071 Uiso 1 1 calc R . .
C15 C -0.2841(5) 0.2966(4) -0.2936(4) 0.0635(14) Uani 1 1 d . . .
H15A H -0.3075 0.3320 -0.3306 0.076 Uiso 1 1 calc R . .
C16 C -0.2395(5) 0.3557(4) -0.1907(5) 0.0657(15) Uani 1 1 d . . .
H16A H -0.2336 0.4310 -0.1584 0.079 Uiso 1 1 calc R . .
C17 C -0.2034(5) 0.3042(4) -0.1349(4) 0.0646(15) Uani 1 1 d . . .
H17A H -0.1718 0.3455 -0.0660 0.078 Uiso 1 1 calc R . .
C18 C -0.2147(4) 0.1912(4) -0.1821(3) 0.0506(12) Uani 1 1 d . . .
H18A H -0.1916 0.1562 -0.1445 0.061 Uiso 1 1 calc R . .
C19 C -0.2694(4) -0.3616(4) -0.3361(3) 0.0414(10) Uani 1 1 d . . .
C20 C -0.3166(5) -0.3446(4) -0.2509(4) 0.0571(13) Uani 1 1 d . . .
H20A H -0.2790 -0.2757 -0.1945 0.069 Uiso 1 1 calc R . .
C21 C -0.4194(6) -0.4264(5) -0.2448(5) 0.0810(18) Uani 1 1 d . . .
H21A H -0.4481 -0.4143 -0.1849 0.097 Uiso 1 1 calc R . .
C22 C -0.4764(5) -0.5251(5) -0.3305(6) 0.084(2) Uani 1 1 d . . .
H22A H -0.5471 -0.5795 -0.3300 0.100 Uiso 1 1 calc R . .
C23 C -0.4305(6) -0.5444(5) -0.4160(5) 0.0797(18) Uani 1 1 d . . .
H23A H -0.4685 -0.6129 -0.4728 0.096 Uiso 1 1 calc R . .
C24 C -0.3279(5) -0.4631(4) -0.4194(4) 0.0575(13) Uani 1 1 d . . .
H24A H -0.2979 -0.4770 -0.4787 0.069 Uiso 1 1 calc R . .
C25 C -0.0942(4) -0.2929(3) -0.4538(3) 0.0385(10) Uani 1 1 d . . .
C26 C -0.1432(5) -0.2700(4) -0.5261(4) 0.0622(14) Uani 1 1 d . . .
H26A H -0.1993 -0.2368 -0.5126 0.075 Uiso 1 1 calc R . .
C27 C -0.1101(6) -0.2961(5) -0.6205(4) 0.0733(17) Uani 1 1 d . . .
H27A H -0.1444 -0.2810 -0.6699 0.088 Uiso 1 1 calc R . .
C28 C -0.0273(6) -0.3439(5) -0.6396(4) 0.0804(18) Uani 1 1 d . . .
H28A H -0.0031 -0.3594 -0.7015 0.096 Uiso 1 1 calc R . .
C29 C 0.0213(6) -0.3697(6) -0.5666(5) 0.090(2) Uani 1 1 d . . .
H29A H 0.0756 -0.4051 -0.5798 0.108 Uiso 1 1 calc R . .
C30 C -0.0127(5) -0.3419(5) -0.4761(4) 0.0656(15) Uani 1 1 d . . .
H30A H 0.0213 -0.3571 -0.4265 0.079 Uiso 1 1 calc R . .
C31 C -0.0254(4) -0.2608(3) -0.2494(3) 0.0391(10) Uani 1 1 d . . .
C32 C -0.0482(5) -0.3588(4) -0.2308(4) 0.0563(13) Uani 1 1 d . . .
H32A H -0.1217 -0.4190 -0.2592 0.068 Uiso 1 1 calc R . .
C33 C 0.0366(6) -0.3687(5) -0.1708(4) 0.0759(18) Uani 1 1 d . . .
H33A H 0.0194 -0.4338 -0.1575 0.091 Uiso 1 1 calc R . .
C34 C 0.1461(5) -0.2809(5) -0.1316(4) 0.0745(17) Uani 1 1 d . . .
H34A H 0.2043 -0.2869 -0.0923 0.089 Uiso 1 1 calc R . .
C35 C 0.1699(5) -0.1833(5) -0.1506(4) 0.0654(15) Uani 1 1 d . . .
H35A H 0.2445 -0.1245 -0.1243 0.078 Uiso 1 1 calc R . .
C36 C 0.0840(4) -0.1720(4) -0.2083(3) 0.0477(11) Uani 1 1 d . . .
H36A H 0.1002 -0.1054 -0.2190 0.057 Uiso 1 1 calc R . .
C37 C -0.0053(3) 0.0688(3) -0.1148(3) 0.0316(9) Uani 1 1 d . . .
C38 C 0.0797(3) 0.1509(3) -0.0145(3) 0.0372(9) Uani 1 1 d . . .
H38A H 0.0438 0.2022 0.0251 0.045 Uiso 1 1 calc R . .
H38B H 0.0901 0.1069 0.0226 0.045 Uiso 1 1 calc R . .
C39 C 0.2959(3) 0.1943(3) -0.0218(3) 0.0355(9) Uani 1 1 d . . .
C40 C 0.3159(4) 0.1147(4) 0.0076(4) 0.0493(11) Uani 1 1 d . . .
H40A H 0.2571 0.0671 0.0279 0.059 Uiso 1 1 calc R . .
C41 C 0.4258(5) 0.1087(5) 0.0058(5) 0.0767(18) Uani 1 1 d . . .
H41A H 0.4417 0.0567 0.0264 0.092 Uiso 1 1 calc R . .
C42 C 0.5130(5) 0.1768(5) -0.0253(5) 0.0766(17) Uani 1 1 d . . .
H42A H 0.5863 0.1699 -0.0252 0.092 Uiso 1 1 calc R . .
C43 C 0.4942(4) 0.2560(5) -0.0569(4) 0.0717(17) Uani 1 1 d . . .
H43A H 0.5526 0.2997 -0.0805 0.086 Uiso 1 1 calc R . .
C44 C 0.3837(4) 0.2684(4) -0.0522(3) 0.0469(11) Uani 1 1 d . . .
C45 C 0.3335(4) 0.3407(3) -0.0744(3) 0.0443(11) Uani 1 1 d . . .
C46 C 0.3763(6) 0.4289(4) -0.1033(4) 0.0699(16) Uani 1 1 d . . .
H46A H 0.4546 0.4541 -0.1114 0.084 Uiso 1 1 calc R . .
C47 C 0.3026(7) 0.4804(5) -0.1204(5) 0.087(2) Uani 1 1 d . . .
H47A H 0.3294 0.5379 -0.1439 0.105 Uiso 1 1 calc R . .
C48 C 0.1869(7) 0.4461(5) -0.1023(4) 0.082(2) Uani 1 1 d . . .
H48A H 0.1395 0.4847 -0.1105 0.099 Uiso 1 1 calc R . .
C49 C 0.1416(5) 0.3586(4) -0.0733(3) 0.0572(13) Uani 1 1 d . . .
H49A H 0.0637 0.3342 -0.0640 0.069 Uiso 1 1 calc R . .
C50 C 0.2177(4) 0.3076(3) -0.0583(3) 0.0431(11) Uani 1 1 d . . .

loop_
_atom_site_aniso_label
_atom_site_aniso_U_11
_atom_site_aniso_U_22
_atom_site_aniso_U_33
_atom_site_aniso_U_23
_atom_site_aniso_U_13
_atom_site_aniso_U_12
Cu1 0.0425(3) 0.0386(3) 0.0313(3) 0.0093(2) 0.0023(2) 0.0181(3)
P1 0.0394(6) 0.0420(6) 0.0313(5) 0.0152(5) 0.0078(4) 0.0188(5)
P2 0.0408(6) 0.0347(6) 0.0301(5) 0.0110(4) 0.0056(5) 0.0158(5)
O1 0.0431(17) 0.0481(17) 0.0296(15) 0.0120(13) 0.0115(13) 0.0083(15)
O2 0.0342(17) 0.0517(17) 0.0398(16) 0.0231(14) 0.0086(13) 0.0067(15)
N1 0.034(2) 0.0360(18) 0.0326(18) 0.0154(15) 0.0076(15) 0.0067(16)
C1 0.045(3) 0.054(3) 0.034(2) 0.023(2) 0.0159(19) 0.024(2)
C2 0.047(3) 0.089(4) 0.137(6) 0.071(4) 0.030(3) 0.034(3)
C3 0.059(4) 0.103(5) 0.186(8) 0.094(6) 0.047(5) 0.032(4)
C4 0.043(3) 0.099(5) 0.115(5) 0.045(4) 0.034(3) 0.019(3)
C5 0.059(4) 0.139(6) 0.140(6) 0.094(6) 0.043(4) 0.055(4)
C6 0.051(4) 0.105(5) 0.146(6) 0.093(5) 0.035(4) 0.039(3)
C7 0.041(2) 0.041(2) 0.031(2) 0.0175(18) 0.0113(18) 0.019(2)
C8 0.051(3) 0.051(3) 0.035(2) 0.023(2) 0.015(2) 0.013(2)
C9 0.064(3) 0.064(3) 0.031(2) 0.011(2) 0.003(2) 0.016(3)
C10 0.069(4) 0.067(3) 0.042(3) 0.019(2) 0.021(3) 0.024(3)
C11 0.054(3) 0.062(3) 0.052(3) 0.028(3) 0.025(2) 0.021(3)
C12 0.044(3) 0.054(3) 0.046(3) 0.018(2) 0.007(2) 0.013(2)
C13 0.041(2) 0.040(2) 0.038(2) 0.0178(19) 0.0143(19) 0.019(2)
C14 0.064(3) 0.051(3) 0.064(3) 0.023(3) 0.007(3) 0.026(3)
C15 0.077(4) 0.055(3) 0.078(4) 0.037(3) 0.026(3) 0.035(3)
C16 0.069(4) 0.040(3) 0.093(4) 0.022(3) 0.039(3) 0.029(3)
C17 0.085(4) 0.054(3) 0.046(3) 0.003(2) 0.012(3) 0.036(3)
C18 0.063(3) 0.045(3) 0.045(3) 0.014(2) 0.010(2) 0.027(2)
C19 0.046(3) 0.040(2) 0.045(2) 0.023(2) 0.009(2) 0.017(2)
C20 0.064(3) 0.053(3) 0.053(3) 0.028(2) 0.019(3) 0.012(3)
C21 0.073(4) 0.080(4) 0.107(5) 0.057(4) 0.039(4) 0.024(4)
C22 0.054(4) 0.071(4) 0.124(6) 0.056(4) 0.011(4) 0.006(3)
C23 0.077(4) 0.058(3) 0.081(4) 0.030(3) -0.004(4) 0.001(3)
C24 0.061(3) 0.054(3) 0.048(3) 0.019(2) 0.009(2) 0.012(3)
C25 0.046(3) 0.040(2) 0.031(2) 0.0137(18) 0.0102(18) 0.018(2)
C26 0.079(4) 0.063(3) 0.044(3) 0.008(2) 0.009(3) 0.043(3)
C27 0.118(5) 0.078(4) 0.029(3) 0.013(2) 0.009(3) 0.055(4)
C28 0.106(5) 0.095(4) 0.038(3) 0.016(3) 0.026(3) 0.048(4)
C29 0.098(5) 0.117(5) 0.065(4) 0.018(4) 0.031(4) 0.071(4)
C30 0.080(4) 0.095(4) 0.045(3) 0.030(3) 0.022(3) 0.058(3)
C31 0.046(3) 0.042(2) 0.033(2) 0.0137(18) 0.0071(19) 0.022(2)
C32 0.062(3) 0.047(3) 0.060(3) 0.021(2) -0.003(3) 0.025(3)
C33 0.085(4) 0.067(4) 0.079(4) 0.027(3) -0.012(3) 0.039(3)
C34 0.079(4) 0.080(4) 0.068(4) 0.015(3) -0.010(3) 0.055(4)
C35 0.051(3) 0.068(3) 0.060(3) 0.005(3) -0.004(2) 0.029(3)
C36 0.047(3) 0.046(3) 0.048(3) 0.013(2) 0.006(2) 0.022(2)
C37 0.034(2) 0.032(2) 0.032(2) 0.0155(17) 0.0094(17) 0.0131(19)
C38 0.033(2) 0.044(2) 0.031(2) 0.0153(18) 0.0102(17) 0.0106(19)
C39 0.030(2) 0.037(2) 0.029(2) 0.0106(18) 0.0051(17) 0.0045(18)
C40 0.042(3) 0.042(2) 0.063(3) 0.022(2) 0.012(2) 0.013(2)
C41 0.052(4) 0.067(4) 0.110(5) 0.031(4) 0.007(3) 0.028(3)
C42 0.046(3) 0.085(4) 0.103(5) 0.042(4) 0.023(3) 0.027(3)
C43 0.032(3) 0.069(3) 0.080(4) 0.012(3) 0.018(3) -0.002(3)
C44 0.035(2) 0.044(2) 0.040(2) 0.008(2) 0.007(2) 0.000(2)
C45 0.050(3) 0.033(2) 0.030(2) 0.0117(18) 0.0038(19) -0.005(2)
C46 0.077(4) 0.056(3) 0.061(3) 0.030(3) 0.006(3) 0.003(3)
C47 0.121(6) 0.048(3) 0.069(4) 0.026(3) -0.005(4) 0.005(4)
C48 0.124(6) 0.050(3) 0.060(4) 0.008(3) -0.023(4) 0.039(4)
C49 0.074(4) 0.046(3) 0.047(3) 0.014(2) -0.006(2) 0.023(3)
C50 0.053(3) 0.032(2) 0.030(2) 0.0064(18) 0.000(2) 0.007(2)

loop_
_atom_type_symbol
_atom_type_description
_atom_type_scat_dispersion_real
_atom_type_scat_dispersion_imag
_atom_type_scat_source
C C 0.0033 0.0016 'International Tables Vol C Tables 4.2.6.8 and 6.1.1.4'
H H 0.0000 0.0000 'International Tables Vol C Tables 4.2.6.8 and 6.1.1.4'
N N 0.0061 0.0033 'International Tables Vol C Tables 4.2.6.8 and 6.1.1.4'
O O 0.0106 0.0060 'International Tables Vol C Tables 4.2.6.8 and 6.1.1.4'
P P 0.1023 0.0942 'International Tables Vol C Tables 4.2.6.8 and 6.1.1.4'
Cu Cu 0.3201 1.2651 'International Tables Vol C Tables 4.2.6.8 and 6.1.1.4'

loop_
_geom_angle_atom_site_label_1
_geom_angle_atom_site_label_2
_geom_angle_atom_site_label_3
_geom_angle
_geom_angle_site_symmetry_1
_geom_angle_site_symmetry_3
_geom_angle_publ_flag
O2 Cu1 P1 113.03(9) . . ?
O2 Cu1 O1 59.99(10) . . ?
P1 Cu1 O1 115.24(8) . . ?
O2 Cu1 P2 110.38(8) . . ?
P1 Cu1 P2 129.30(4) . . ?
O1 Cu1 P2 108.40(8) . . ?
O2 Cu1 C37 29.91(11) . . ?
P1 Cu1 C37 118.68(9) . . ?
O1 Cu1 C37 30.09(11) . . ?
P2 Cu1 C37 112.01(9) . . ?
C1 P1 C13 103.65(19) . . ?
C1 P1 C7 106.12(19) . . ?
C13 P1 C7 103.04(18) . . ?
C1 P1 Cu1 113.10(14) . . ?
C13 P1 Cu1 118.09(14) . . ?
C7 P1 Cu1 111.65(13) . . ?
C19 P2 C31 101.63(19) . . ?
C19 P2 C25 106.23(19) . . ?
C31 P2 C25 102.89(19) . . ?
C19 P2 Cu1 112.91(15) . . ?
C31 P2 Cu1 116.96(13) . . ?
C25 P2 Cu1 114.74(13) . . ?
C37 O1 Cu1 87.1(2) . . ?
C37 O2 Cu1 89.5(2) . . ?
C39 N1 C50 107.7(3) . . ?
C39 N1 C38 126.0(3) . . ?
C50 N1 C38 124.9(4) . . ?
C2 C1 C6 115.9(5) . . ?
C2 C1 P1 119.0(4) . . ?
C6 C1 P1 125.1(4) . . ?
C1 C2 C3 123.6(5) . . ?
C1 C2 H2A 118.2 . . ?
C3 C2 H2A 118.2 . . ?
C4 C3 C2 117.0(6) . . ?
C4 C3 H3A 121.5 . . ?
C2 C3 H3A 121.5 . . ?
C5 C4 C3 120.9(6) . . ?
C5 C4 H4A 119.6 . . ?
C3 C4 H4A 119.6 . . ?
C4 C5 C6 119.7(6) . . ?
C4 C5 H5A 120.1 . . ?
C6 C5 H5A 120.1 . . ?
C1 C6 C5 122.8(5) . . ?
C1 C6 H6A 118.6 . . ?
C5 C6 H6A 118.6 . . ?
C12 C7 C8 119.6(4) . . ?
C12 C7 P1 117.5(3) . . ?
C8 C7 P1 122.5(3) . . ?
C9 C8 C7 119.2(4) . . ?
C9 C8 H8A 120.4 . . ?
C7 C8 H8A 120.4 . . ?
C10 C9 C8 120.9(4) . . ?
C10 C9 H9A 119.6 . . ?
C8 C9 H9A 119.6 . . ?
C9 C10 C11 119.2(5) . . ?
C9 C10 H10A 120.4 . . ?
C11 C10 H10A 120.4 . . ?
C12 C11 C10 120.6(5) . . ?
C12 C11 H11A 119.7 . . ?
C10 C11 H11A 119.7 . . ?
C11 C12 C7 120.5(4) . . ?
C11 C12 H12A 119.7 . . ?
C7 C12 H12A 119.7 . . ?
C18 C13 C14 119.4(4) . . ?
C18 C13 P1 118.3(3) . . ?
C14 C13 P1 122.3(3) . . ?
C15 C14 C13 120.3(5) . . ?
C15 C14 H14A 119.9 . . ?
C13 C14 H14A 119.9 . . ?
C16 C15 C14 119.2(5) . . ?
C16 C15 H15A 120.4 . . ?
C14 C15 H15A 120.4 . . ?
C15 C16 C17 120.9(4) . . ?
C15 C16 H16A 119.5 . . ?
C17 C16 H16A 119.5 . . ?
C16 C17 C18 119.8(5) . . ?
C16 C17 H17A 120.1 . . ?
C18 C17 H17A 120.1 . . ?
C13 C18 C17 120.4(4) . . ?
C13 C18 H18A 119.8 . . ?
C17 C18 H18A 119.8 . . ?
C20 C19 C24 117.6(4) . . ?
C20 C19 P2 116.3(3) . . ?
C24 C19 P2 126.1(4) . . ?
C19 C20 C21 122.8(5) . . ?
C19 C20 H20A 118.6 . . ?
C21 C20 H20A 118.6 . . ?
C22 C21 C20 117.5(6) . . ?
C22 C21 H21A 121.2 . . ?
C20 C21 H21A 121.2 . . ?
C23 C22 C21 120.7(6) . . ?
C23 C22 H22A 119.6 . . ?
C21 C22 H22A 119.6 . . ?
C22 C23 C24 120.4(6) . . ?
C22 C23 H23A 119.8 . . ?
C24 C23 H23A 119.8 . . ?
C19 C24 C23 120.8(5) . . ?
C19 C24 H24A 119.6 . . ?
C23 C24 H24A 119.6 . . ?
C26 C25 C30 118.3(4) . . ?
C26 C25 P2 117.6(3) . . ?
C30 C25 P2 123.9(3) . . ?
C25 C26 C27 120.5(5) . . ?
C25 C26 H26A 119.7 . . ?
C27 C26 H26A 119.7 . . ?
C28 C27 C26 119.5(5) . . ?
C28 C27 H27A 120.2 . . ?
C26 C27 H27A 120.2 . . ?
C27 C28 C29 120.1(5) . . ?
C27 C28 H28A 119.9 . . ?
C29 C28 H28A 119.9 . . ?
C30 C29 C28 118.2(6) . . ?
C30 C29 H29A 120.9 . . ?
C28 C29 H29A 120.9 . . ?
C29 C30 C25 123.2(5) . . ?
C29 C30 H30A 118.4 . . ?
C25 C30 H30A 118.4 . . ?
C36 C31 C32 119.4(4) . . ?
C36 C31 P2 118.4(3) . . ?
C32 C31 P2 122.2(3) . . ?
C33 C32 C31 121.4(5) . . ?
C33 C32 H32A 119.3 . . ?
C31 C32 H32A 119.3 . . ?
C34 C33 C32 119.0(5) . . ?
C34 C33 H33A 120.5 . . ?
C32 C33 H33A 120.5 . . ?
C33 C34 C35 119.9(5) . . ?
C33 C34 H34A 120.1 . . ?
C35 C34 H34A 120.1 . . ?
C34 C35 C36 121.1(5) . . ?
C34 C35 H35A 119.4 . . ?
C36 C35 H35A 119.4 . . ?
C31 C36 C35 119.2(4) . . ?
C31 C36 H36A 120.4 . . ?
C35 C36 H36A 120.4 . . ?
O2 C37 O1 123.4(4) . . ?
O2 C37 C38 116.1(3) . . ?
O1 C37 C38 120.6(4) . . ?
O2 C37 Cu1 60.61(19) . . ?
O1 C37 Cu1 62.8(2) . . ?
C38 C37 Cu1 176.2(3) . . ?
N1 C38 C37 114.6(3) . . ?
N1 C38 H38A 108.6 . . ?
C37 C38 H38A 108.6 . . ?
N1 C38 H38B 108.6 . . ?
C37 C38 H38B 108.6 . . ?
H38A C38 H38B 107.6 . . ?
N1 C39 C40 128.5(4) . . ?
N1 C39 C44 108.9(4) . . ?
C40 C39 C44 122.6(4) . . ?
C41 C40 C39 117.3(5) . . ?
C41 C40 H40A 121.3 . . ?
C39 C40 H40A 121.3 . . ?
C42 C41 C40 122.3(5) . . ?
C42 C41 H41A 118.9 . . ?
C40 C41 H41A 118.9 . . ?
C41 C42 C43 121.3(5) . . ?
C41 C42 H42A 119.3 . . ?
C43 C42 H42A 119.3 . . ?
C42 C43 C44 118.2(5) . . ?
C42 C43 H43A 120.9 . . ?
C44 C43 H43A 120.9 . . ?
C39 C44 C43 118.1(5) . . ?
C39 C44 C45 107.3(4) . . ?
C43 C44 C45 134.6(5) . . ?
C46 C45 C50 119.6(5) . . ?
C46 C45 C44 133.8(5) . . ?
C50 C45 C44 106.7(4) . . ?
C45 C46 C47 119.2(6) . . ?
C45 C46 H46A 120.4 . . ?
C47 C46 H46A 120.4 . . ?
C46 C47 C48 119.9(5) . . ?
C46 C47 H47A 120.1 . . ?
C48 C47 H47A 120.1 . . ?
C49 C48 C47 122.3(6) . . ?
C49 C48 H48A 118.9 . . ?
C47 C48 H48A 118.9 . . ?
C48 C49 C50 116.2(6) . . ?
C48 C49 H49A 121.9 . . ?
C50 C49 H49A 121.9 . . ?
C49 C50 C45 122.7(4) . . ?
C49 C50 N1 127.9(5) . . ?
C45 C50 N1 109.4(4) . . ?

loop_
_geom_bond_atom_site_label_1
_geom_bond_atom_site_label_2
_geom_bond_distance
_geom_bond_site_symmetry_2
_geom_bond_publ_flag
Cu1 O2 2.189(3) . ?
Cu1 P1 2.2317(11) . ?
Cu1 O1 2.237(3) . ?
Cu1 P2 2.2492(11) . ?
Cu1 C37 2.512(4) . ?
P1 C1 1.823(5) . ?
P1 C13 1.837(4) . ?
P1 C7 1.845(4) . ?
P2 C19 1.812(4) . ?
P2 C31 1.826(4) . ?
P2 C25 1.840(4) . ?
O1 C37 1.261(4) . ?
O2 C37 1.253(4) . ?
N1 C39 1.380(5) . ?
N1 C50 1.411(5) . ?
N1 C38 1.450(5) . ?
C1 C2 1.356(7) . ?
C1 C6 1.361(7) . ?
C2 C3 1.385(8) . ?
C2 H2A 0.9300 . ?
C3 C4 1.379(9) . ?
C3 H3A 0.9300 . ?
C4 C5 1.332(8) . ?
C4 H4A 0.9300 . ?
C5 C6 1.367(8) . ?
C5 H5A 0.9300 . ?
C6 H6A 0.9300 . ?
C7 C12 1.369(6) . ?
C7 C8 1.390(6) . ?
C8 C9 1.380(6) . ?
C8 H8A 0.9300 . ?
C9 C10 1.370(7) . ?
C9 H9A 0.9300 . ?
C10 C11 1.377(7) . ?
C10 H10A 0.9300 . ?
C11 C12 1.364(6) . ?
C11 H11A 0.9300 . ?
C12 H12A 0.9300 . ?
C13 C18 1.383(6) . ?
C13 C14 1.402(6) . ?
C14 C15 1.388(7) . ?
C14 H14A 0.9300 . ?
C15 C16 1.382(7) . ?
C15 H15A 0.9300 . ?
C16 C17 1.383(7) . ?
C16 H16A 0.9300 . ?
C17 C18 1.383(6) . ?
C17 H17A 0.9300 . ?
C18 H18A 0.9300 . ?
C19 C20 1.362(6) . ?
C19 C24 1.376(6) . ?
C20 C21 1.400(7) . ?
C20 H20A 0.9300 . ?
C21 C22 1.372(9) . ?
C21 H21A 0.9300 . ?
C22 C23 1.358(9) . ?
C22 H22A 0.9300 . ?
C23 C24 1.379(7) . ?
C23 H23A 0.9300 . ?
C24 H24A 0.9300 . ?
C25 C26 1.360(6) . ?
C25 C30 1.363(6) . ?
C26 C27 1.396(7) . ?
C26 H26A 0.9300 . ?
C27 C28 1.362(8) . ?
C27 H27A 0.9300 . ?
C28 C29 1.391(8) . ?
C28 H28A 0.9300 . ?
C29 C30 1.352(7) . ?
C29 H29A 0.9300 . ?
C30 H30A 0.9300 . ?
C31 C36 1.379(6) . ?
C31 C32 1.391(6) . ?
C32 C33 1.390(7) . ?
C32 H32A 0.9300 . ?
C33 C34 1.373(8) . ?
C33 H33A 0.9300 . ?
C34 C35 1.389(7) . ?
C34 H34A 0.9300 . ?
C35 C36 1.391(6) . ?
C35 H35A 0.9300 . ?
C36 H36A 0.9300 . ?
C37 C38 1.520(5) . ?
C38 H38A 0.9700 . ?
C38 H38B 0.9700 . ?
C39 C40 1.381(6) . ?
C39 C44 1.413(6) . ?
C40 C41 1.373(7) . ?
C40 H40A 0.9300 . ?
C41 C42 1.370(8) . ?
C41 H41A 0.9300 . ?
C42 C43 1.389(8) . ?
C42 H42A 0.9300 . ?
C43 C44 1.415(7) . ?
C43 H43A 0.9300 . ?
C44 C45 1.435(7) . ?
C45 C46 1.359(6) . ?
C45 C50 1.392(6) . ?
C46 C47 1.372(9) . ?
C46 H46A 0.9300 . ?
C47 C48 1.402(9) . ?
C47 H47A 0.9300 . ?
C48 C49 1.355(7) . ?
C48 H48A 0.9300 . ?
C49 C50 1.382(6) . ?
C49 H49A 0.9300 . ?

loop_
_geom_torsion_atom_site_label_1
_geom_torsion_atom_site_label_2
_geom_torsion_atom_site_label_3
_geom_torsion_atom_site_label_4
_geom_torsion
_geom_torsion_site_symmetry_1
_geom_torsion_site_symmetry_2
_geom_torsion_site_symmetry_3
_geom_torsion_site_symmetry_4
_geom_torsion_publ_flag
O2 Cu1 P1 C1 -82.43(17) . . . . ?
O1 Cu1 P1 C1 -148.82(17) . . . . ?
P2 Cu1 P1 C1 64.38(16) . . . . ?
C37 Cu1 P1 C1 -115.17(18) . . . . ?
O2 Cu1 P1 C13 38.80(18) . . . . ?
O1 Cu1 P1 C13 -27.59(17) . . . . ?
P2 Cu1 P1 C13 -174.39(15) . . . . ?
C37 Cu1 P1 C13 6.06(19) . . . . ?
O2 Cu1 P1 C7 157.96(16) . . . . ?
O1 Cu1 P1 C7 91.56(16) . . . . ?
P2 Cu1 P1 C7 -55.23(16) . . . . ?
C37 Cu1 P1 C7 125.21(18) . . . . ?
O2 Cu1 P2 C19 88.18(17) . . . . ?
P1 Cu1 P2 C19 -59.32(16) . . . . ?
O1 Cu1 P2 C19 152.15(17) . . . . ?
C37 Cu1 P2 C19 120.26(18) . . . . ?
O2 Cu1 P2 C31 -29.24(18) . . . . ?
P1 Cu1 P2 C31 -176.73(16) . . . . ?
O1 Cu1 P2 C31 34.74(18) . . . . ?
C37 Cu1 P2 C31 2.85(19) . . . . ?
O2 Cu1 P2 C25 -149.90(17) . . . . ?
P1 Cu1 P2 C25 62.61(17) . . . . ?
O1 Cu1 P2 C25 -85.92(17) . . . . ?
C37 Cu1 P2 C25 -117.81(18) . . . . ?
O2 Cu1 O1 C37 1.0(2) . . . . ?
P1 Cu1 O1 C37 104.2(2) . . . . ?
P2 Cu1 O1 C37 -102.3(2) . . . . ?
P1 Cu1 O2 C37 -107.9(2) . . . . ?
O1 Cu1 O2 C37 -1.1(2) . . . . ?
P2 Cu1 O2 C37 99.0(2) . . . . ?
C13 P1 C1 C2 -140.5(4) . . . . ?
C7 P1 C1 C2 111.4(4) . . . . ?
Cu1 P1 C1 C2 -11.4(5) . . . . ?
C13 P1 C1 C6 42.5(5) . . . . ?
C7 P1 C1 C6 -65.7(5) . . . . ?
Cu1 P1 C1 C6 171.6(5) . . . . ?
C6 C1 C2 C3 -2.3(10) . . . . ?
P1 C1 C2 C3 -179.6(6) . . . . ?
C1 C2 C3 C4 3.6(12) . . . . ?
C2 C3 C4 C5 -1.9(12) . . . . ?
C3 C4 C5 C6 -1.0(12) . . . . ?
C2 C1 C6 C5 -0.8(10) . . . . ?
P1 C1 C6 C5 176.2(5) . . . . ?
C4 C5 C6 C1 2.5(12) . . . . ?
C1 P1 C7 C12 176.4(3) . . . . ?
C13 P1 C7 C12 67.8(4) . . . . ?
Cu1 P1 C7 C12 -59.9(4) . . . . ?
C1 P1 C7 C8 -10.8(4) . . . . ?
C13 P1 C7 C8 -119.4(4) . . . . ?
Cu1 P1 C7 C8 112.9(3) . . . . ?
C12 C7 C8 C9 -0.4(6) . . . . ?
P1 C7 C8 C9 -173.0(4) . . . . ?
C7 C8 C9 C10 -0.3(7) . . . . ?
C8 C9 C10 C11 1.0(8) . . . . ?
C9 C10 C11 C12 -1.0(8) . . . . ?
C10 C11 C12 C7 0.3(8) . . . . ?
C8 C7 C12 C11 0.4(7) . . . . ?
P1 C7 C12 C11 173.4(4) . . . . ?
C1 P1 C13 C18 94.9(4) . . . . ?
C7 P1 C13 C18 -154.6(4) . . . . ?
Cu1 P1 C13 C18 -31.0(4) . . . . ?
C1 P1 C13 C14 -83.0(4) . . . . ?
C7 P1 C13 C14 27.5(4) . . . . ?
Cu1 P1 C13 C14 151.1(3) . . . . ?
C18 C13 C14 C15 -1.6(7) . . . . ?
P1 C13 C14 C15 176.3(4) . . . . ?
C13 C14 C15 C16 1.1(8) . . . . ?
C14 C15 C16 C17 0.5(8) . . . . ?
C15 C16 C17 C18 -1.6(8) . . . . ?
C14 C13 C18 C17 0.6(7) . . . . ?
P1 C13 C18 C17 -177.4(4) . . . . ?
C16 C17 C18 C13 1.0(8) . . . . ?
C31 P2 C19 C20 73.4(4) . . . . ?
C25 P2 C19 C20 -179.3(4) . . . . ?
Cu1 P2 C19 C20 -52.7(4) . . . . ?
C31 P2 C19 C24 -107.2(4) . . . . ?
C25 P2 C19 C24 0.1(5) . . . . ?
Cu1 P2 C19 C24 126.7(4) . . . . ?
C24 C19 C20 C21 1.3(8) . . . . ?
P2 C19 C20 C21 -179.2(4) . . . . ?
C19 C20 C21 C22 -2.8(9) . . . . ?
C20 C21 C22 C23 3.3(9) . . . . ?
C21 C22 C23 C24 -2.3(10) . . . . ?
C20 C19 C24 C23 -0.2(7) . . . . ?
P2 C19 C24 C23 -179.6(4) . . . . ?
C22 C23 C24 C19 0.7(9) . . . . ?
C19 P2 C25 C26 87.0(4) . . . . ?
C31 P2 C25 C26 -166.7(4) . . . . ?
Cu1 P2 C25 C26 -38.5(4) . . . . ?
C19 P2 C25 C30 -97.4(4) . . . . ?
C31 P2 C25 C30 9.0(5) . . . . ?
Cu1 P2 C25 C30 137.1(4) . . . . ?
C30 C25 C26 C27 -0.2(7) . . . . ?
P2 C25 C26 C27 175.7(4) . . . . ?
C25 C26 C27 C28 -0.6(9) . . . . ?
C26 C27 C28 C29 1.9(10) . . . . ?
C27 C28 C29 C30 -2.5(10) . . . . ?
C28 C29 C30 C25 1.8(10) . . . . ?
C26 C25 C30 C29 -0.5(8) . . . . ?
P2 C25 C30 C29 -176.1(5) . . . . ?
C19 P2 C31 C36 -165.9(3) . . . . ?
C25 P2 C31 C36 84.2(4) . . . . ?
Cu1 P2 C31 C36 -42.5(4) . . . . ?
C19 P2 C31 C32 15.2(4) . . . . ?
C25 P2 C31 C32 -94.7(4) . . . . ?
Cu1 P2 C31 C32 138.6(3) . . . . ?
C36 C31 C32 C33 0.7(7) . . . . ?
P2 C31 C32 C33 179.5(4) . . . . ?
C31 C32 C33 C34 -1.8(8) . . . . ?
C32 C33 C34 C35 1.2(9) . . . . ?
C33 C34 C35 C36 0.6(8) . . . . ?
C32 C31 C36 C35 1.1(7) . . . . ?
P2 C31 C36 C35 -177.8(4) . . . . ?
C34 C35 C36 C31 -1.8(7) . . . . ?
Cu1 O2 C37 O1 1.9(4) . . . . ?
Cu1 O2 C37 C38 -177.9(3) . . . . ?
Cu1 O1 C37 O2 -1.9(4) . . . . ?
Cu1 O1 C37 C38 178.0(3) . . . . ?
P1 Cu1 C37 O2 86.7(2) . . . . ?
O1 Cu1 C37 O2 178.2(4) . . . . ?
P2 Cu1 C37 O2 -92.9(2) . . . . ?
O2 Cu1 C37 O1 -178.2(4) . . . . ?
P1 Cu1 C37 O1 -91.4(2) . . . . ?
P2 Cu1 C37 O1 88.9(2) . . . . ?
O2 Cu1 C37 C38 29(4) . . . . ?
P1 Cu1 C37 C38 116(4) . . . . ?
O1 Cu1 C37 C38 -153(4) . . . . ?
P2 Cu1 C37 C38 -64(4) . . . . ?
C39 N1 C38 C37 -96.0(4) . . . . ?
C50 N1 C38 C37 69.2(5) . . . . ?
O2 C37 C38 N1 -178.8(3) . . . . ?
O1 C37 C38 N1 1.3(5) . . . . ?
Cu1 C37 C38 N1 153(4) . . . . ?
C50 N1 C39 C40 179.3(4) . . . . ?
C38 N1 C39 C40 -13.4(7) . . . . ?
C50 N1 C39 C44 1.6(4) . . . . ?
C38 N1 C39 C44 168.9(3) . . . . ?
N1 C39 C40 C41 -177.9(5) . . . . ?
C44 C39 C40 C41 -0.5(7) . . . . ?
C39 C40 C41 C42 -1.0(8) . . . . ?
C40 C41 C42 C43 0.0(10) . . . . ?
C41 C42 C43 C44 2.6(9) . . . . ?
N1 C39 C44 C43 -179.1(4) . . . . ?
C40 C39 C44 C43 3.1(6) . . . . ?
N1 C39 C44 C45 -0.6(5) . . . . ?
C40 C39 C44 C45 -178.4(4) . . . . ?
C42 C43 C44 C39 -4.0(7) . . . . ?
C42 C43 C44 C45 177.9(5) . . . . ?
C39 C44 C45 C46 177.6(5) . . . . ?
C43 C44 C45 C46 -4.2(9) . . . . ?
C39 C44 C45 C50 -0.7(4) . . . . ?
C43 C44 C45 C50 177.5(5) . . . . ?
C50 C45 C46 C47 -2.9(7) . . . . ?
C44 C45 C46 C47 179.0(5) . . . . ?
C45 C46 C47 C48 3.7(9) . . . . ?
C46 C47 C48 C49 -3.7(9) . . . . ?
C47 C48 C49 C50 2.6(8) . . . . ?
C48 C49 C50 C45 -1.8(7) . . . . ?
C48 C49 C50 N1 176.8(4) . . . . ?
C46 C45 C50 C49 2.0(7) . . . . ?
C44 C45 C50 C49 -179.4(4) . . . . ?
C46 C45 C50 N1 -176.9(4) . . . . ?
C44 C45 C50 N1 1.8(4) . . . . ?
C39 N1 C50 C49 179.1(4) . . . . ?
C38 N1 C50 C49 11.6(6) . . . . ?
C39 N1 C50 C45 -2.1(4) . . . . ?
C38 N1 C50 C45 -169.6(3) . . . . ?
